data_4075300
loop_
_publ_author_name
'Shen, Hao'
'Chan, Hoi-Shan'
'Xie, Zuowei'

_publ_section_title
;
 Synthesis and Structural Characterization of New Carboranyl-Indenyl
 Ligands and Their Lanthanide Complexes
;
_journal_issue 10
_journal_name_full Organometallics
_journal_page_first 2617
_journal_paper_doi 10.1021/om0601955
_journal_volume 25
_journal_year 2006
_chemical_formula_sum 'C11 H18 B10'
_chemical_formula_weight 258.35
_chemical_name_systematic
; 
 ? 
;
_space_group_IT_number 61
_symmetry_cell_setting orthorhombic
_symmetry_space_group_name_Hall '-P 2ac 2ab'
_symmetry_space_group_name_H-M 'P b c a'
_atom_sites_solution_hydrogens geom
_atom_sites_solution_primary direct
_atom_sites_solution_secondary difmap
_audit_creation_method SHELXL-97
_cell_angle_alpha 90.00
_cell_angle_beta 90.00
_cell_angle_gamma 90.00
_cell_formula_units_Z 8
_cell_length_a 12.8641(6)
_cell_length_b 12.9076(6)
_cell_length_c 18.1202(8)
_cell_measurement_temperature 293(2)
_cell_volume 3008.8(2)
_computing_cell_refinement 'BRUKER SMART CCD DIFFRACTOMETER'
_computing_data_collection 'BRUKER SMART CCD DIFFRACTOMETER'
_computing_data_reduction 'BRUKER SMART CCD DIFFRACTOMETER'
_computing_molecular_graphics 'SIEMENS SHELXTL'
_computing_publication_material 'SIEMENS SHELXTL'
_computing_structure_refinement 'SHELXL-97 (Sheldrick, 1997)'
_computing_structure_solution 'SHELXS-97 (Sheldrick, 1990)'
_diffrn_ambient_temperature 293(2)
_diffrn_measured_fraction_theta_full 0.999
_diffrn_measured_fraction_theta_max 0.999
_diffrn_measurement_device_type 'BRUKER SMART CCD DIFFRACTOMETER'
_diffrn_measurement_method 'OMEGA SCAN'
_diffrn_radiation_monochromator graphite
_diffrn_radiation_source 'fine-focus sealed tube'
_diffrn_radiation_type MoK\a
_diffrn_radiation_wavelength 0.71073
_diffrn_reflns_av_R_equivalents 0.0366
_diffrn_reflns_av_sigmaI/netI 0.0227
_diffrn_reflns_limit_h_max 16
_diffrn_reflns_limit_h_min -13
_diffrn_reflns_limit_k_max 17
_diffrn_reflns_limit_k_min -16
_diffrn_reflns_limit_l_max 23
_diffrn_reflns_limit_l_min -21
_diffrn_reflns_number 18894
_diffrn_reflns_theta_full 28.00
_diffrn_reflns_theta_max 28.00
_diffrn_reflns_theta_min 2.25
_exptl_absorpt_coefficient_mu 0.054
_exptl_absorpt_correction_T_max 0.9892
_exptl_absorpt_correction_T_min 0.9329
_exptl_absorpt_correction_type SADABS
_exptl_crystal_colour COLOURLESS
_exptl_crystal_density_diffrn 1.141
_exptl_crystal_density_method 'not measured'
_exptl_crystal_description BLOCK
_exptl_crystal_F_000 1072
_exptl_crystal_size_max 0.60
_exptl_crystal_size_mid 0.50
_exptl_crystal_size_min 0.20
_refine_diff_density_max 0.279
_refine_diff_density_min -0.211
_refine_diff_density_rms 0.046
_refine_ls_extinction_method none
_refine_ls_goodness_of_fit_ref 1.039
_refine_ls_hydrogen_treatment riding
_refine_ls_matrix_type full
_refine_ls_number_parameters 190
_refine_ls_number_reflns 3615
_refine_ls_number_restraints 0
_refine_ls_restrained_S_all 1.039
_refine_ls_R_factor_all 0.0808
_refine_ls_R_factor_gt 0.0577
_refine_ls_shift/su_max 0.000
_refine_ls_shift/su_mean 0.000
_refine_ls_structure_factor_coef Fsqd
_refine_ls_weighting_details 'calc w=1/[\s^2^(Fo^2^)+(0.1106P)^2^+0.6512P] where P=(Fo^2^+2Fc^2^)/3'
_refine_ls_weighting_scheme calc
_refine_ls_wR_factor_gt 0.1630
_refine_ls_wR_factor_ref 0.1889
_reflns_number_gt 2619
_reflns_number_total 3615
_reflns_threshold_expression >2sigma(I)
_cod_data_source_file om0601955si20060228_111331.cif
_cod_data_source_block 2
_cod_depositor_comments
;
The following automatic conversions were performed:

'_symmetry_cell_setting' value 'ORTHORHOMBIC' changed to
'orthorhombic' according to
/home/saulius/struct/CIF-dictionaries/cif_core.dic dictionary named
'cif_core.dic' version 2.4.1 from 2010-06-29.

Automatic conversion script
Id: cif_fix_values 1715 2011-07-08 13:25:40Z adriana 
;
_cod_original_sg_symbol_H-M Pbca
_cod_database_code 4075300

loop_
_symmetry_equiv_pos_as_xyz
'x, y, z'
'-x+1/2, -y, z+1/2'
'-x, y+1/2, -z+1/2'
'x+1/2, -y+1/2, -z'
'-x, -y, -z'
'x-1/2, y, -z-1/2'
'x, -y-1/2, z-1/2'
'-x-1/2, y-1/2, z'

loop_
_atom_site_label
_atom_site_type_symbol
_atom_site_fract_x
_atom_site_fract_y
_atom_site_fract_z
_atom_site_U_iso_or_equiv
_atom_site_adp_type
_atom_site_occupancy
_atom_site_symmetry_multiplicity
_atom_site_calc_flag
_atom_site_refinement_flags
C1 C 0.61822(11) 0.51024(11) 0.63951(8) 0.0327(3) Uani 1 1 d .
C2 C 0.67868(13) 0.40174(11) 0.61882(9) 0.0399(4) Uani 1 1 d .
H2 H 0.7253 0.3963 0.5681 0.048 Uiso 1 1 calc R
C11 C 0.63003(12) 0.59900(11) 0.58769(8) 0.0346(3) Uani 1 1 d .
C12 C 0.70808(14) 0.61042(13) 0.53552(10) 0.0474(4) Uani 1 1 d .
H12 H 0.7610 0.5633 0.5257 0.057 Uiso 1 1 calc R
C13 C 0.69204(13) 0.71076(13) 0.49837(9) 0.0416(4) Uani 1 1 d .
C14 C 0.74869(16) 0.75908(15) 0.44276(10) 0.0531(5) Uani 1 1 d .
H14A H 0.8078 0.7280 0.4231 0.064 Uiso 1 1 calc R
C15 C 0.71495(18) 0.85462(15) 0.41732(10) 0.0586(5) Uani 1 1 d .
H15A H 0.7518 0.8884 0.3803 0.070 Uiso 1 1 calc R
C16 C 0.62729(19) 0.89981(15) 0.44648(12) 0.0613(6) Uani 1 1 d .
H16A H 0.6052 0.9635 0.4283 0.074 Uiso 1 1 calc R
C17 C 0.57103(17) 0.85246(15) 0.50258(12) 0.0591(5) Uani 1 1 d .
H17A H 0.5124 0.8841 0.5225 0.071 Uiso 1 1 calc R
C18 C 0.60448(13) 0.75663(12) 0.52826(9) 0.0417(4) Uani 1 1 d .
C19 C 0.56027(14) 0.68722(12) 0.58642(9) 0.0447(4) Uani 1 1 d .
H19A H 0.5590 0.7217 0.6340 0.054 Uiso 1 1 calc R
H19B H 0.4902 0.6660 0.5738 0.054 Uiso 1 1 calc R
B3 B 0.72766(14) 0.47580(15) 0.68945(10) 0.0409(4) Uani 1 1 d .
H3 H 0.8019 0.5180 0.6880 0.049 Uiso 1 1 calc R
B4 B 0.61489(16) 0.52682(15) 0.73326(10) 0.0413(4) Uani 1 1 d .
H4 H 0.6159 0.6026 0.7610 0.050 Uiso 1 1 calc R
B5 B 0.50386(15) 0.48352(15) 0.68366(10) 0.0425(4) Uani 1 1 d .
H5 H 0.4335 0.5315 0.6794 0.051 Uiso 1 1 calc R
B6 B 0.54591(16) 0.40554(14) 0.60912(11) 0.0421(4) Uani 1 1 d .
H6 H 0.5040 0.4029 0.5563 0.051 Uiso 1 1 calc R
B7 B 0.72210(16) 0.33853(15) 0.69511(11) 0.0454(4) Uani 1 1 d .
H7 H 0.7932 0.2914 0.6976 0.055 Uiso 1 1 calc R
B8 B 0.67966(17) 0.41691(16) 0.77020(10) 0.0466(5) Uani 1 1 d .
H8 H 0.7228 0.4207 0.8225 0.056 Uiso 1 1 calc R
B9 B 0.54095(17) 0.42106(16) 0.76684(11) 0.0477(5) Uani 1 1 d .
H9 H 0.4939 0.4274 0.8173 0.057 Uiso 1 1 calc R
B10 B 0.49824(16) 0.34576(16) 0.68995(11) 0.0487(5) Uani 1 1 d .
H10 H 0.4241 0.3034 0.6903 0.058 Uiso 1 1 calc R
B11 B 0.61055(17) 0.29552(15) 0.64604(12) 0.0471(5) Uani 1 1 d .
H11 H 0.6101 0.2207 0.6170 0.057 Uiso 1 1 calc R
B12 B 0.60713(16) 0.30453(15) 0.74376(12) 0.0469(5) Uani 1 1 d .
H12A H 0.6034 0.2354 0.7792 0.056 Uiso 1 1 calc R

loop_
_atom_site_aniso_label
_atom_site_aniso_U_11
_atom_site_aniso_U_22
_atom_site_aniso_U_33
_atom_site_aniso_U_23
_atom_site_aniso_U_13
_atom_site_aniso_U_12
C1 0.0341(7) 0.0319(7) 0.0323(7) -0.0030(6) 0.0004(6) 0.0006(6)
C2 0.0443(9) 0.0355(8) 0.0398(8) -0.0021(6) 0.0063(7) 0.0040(6)
C11 0.0387(8) 0.0326(7) 0.0326(7) -0.0023(5) -0.0023(6) -0.0021(6)
C12 0.0461(9) 0.0401(9) 0.0560(10) 0.0078(7) 0.0049(8) 0.0022(7)
C13 0.0494(9) 0.0373(8) 0.0381(8) -0.0019(6) -0.0034(7) -0.0046(7)
C14 0.0630(11) 0.0493(10) 0.0469(9) 0.0010(8) 0.0074(9) -0.0064(9)
C15 0.0820(14) 0.0509(10) 0.0428(9) 0.0093(8) -0.0014(9) -0.0133(10)
C16 0.0849(15) 0.0438(10) 0.0551(11) 0.0140(8) -0.0100(10) 0.0002(9)
C17 0.0683(13) 0.0437(10) 0.0653(12) 0.0055(9) 0.0004(10) 0.0097(9)
C18 0.0512(9) 0.0367(8) 0.0372(8) -0.0016(6) -0.0045(7) -0.0005(7)
C19 0.0565(10) 0.0392(8) 0.0386(8) -0.0024(6) 0.0006(7) 0.0011(7)
B3 0.0362(9) 0.0437(9) 0.0426(9) 0.0016(7) -0.0044(7) -0.0005(7)
B4 0.0536(11) 0.0394(9) 0.0310(8) -0.0054(7) 0.0015(7) 0.0010(8)
B5 0.0354(9) 0.0449(10) 0.0473(10) 0.0011(8) 0.0071(7) 0.0025(7)
B6 0.0447(10) 0.0390(9) 0.0426(9) -0.0051(7) -0.0052(8) -0.0063(7)
B7 0.0447(10) 0.0424(10) 0.0491(10) 0.0075(8) 0.0042(8) 0.0087(8)
B8 0.0555(12) 0.0477(10) 0.0367(9) 0.0038(8) -0.0057(8) -0.0002(9)
B9 0.0537(11) 0.0475(10) 0.0419(10) 0.0029(8) 0.0135(9) 0.0022(9)
B10 0.0442(10) 0.0452(10) 0.0566(11) 0.0038(9) 0.0032(9) -0.0097(8)
B11 0.0611(12) 0.0318(9) 0.0485(11) -0.0039(8) 0.0049(9) -0.0034(8)
B12 0.0555(12) 0.0391(9) 0.0460(10) 0.0057(8) 0.0073(8) -0.0002(8)

loop_
_atom_type_symbol
_atom_type_description
_atom_type_scat_dispersion_real
_atom_type_scat_dispersion_imag
_atom_type_scat_source
C C 0.0033 0.0016 'International Tables Vol C Tables 4.2.6.8 and 6.1.1.4'
H H 0.0000 0.0000 'International Tables Vol C Tables 4.2.6.8 and 6.1.1.4'
B B 0.0013 0.0007 'International Tables Vol C Tables 4.2.6.8 and 6.1.1.4'

loop_
_geom_angle_atom_site_label_1
_geom_angle_atom_site_label_2
_geom_angle_atom_site_label_3
_geom_angle
C11 C1 C2 117.58(12)
C11 C1 B5 122.55(13)
C2 C1 B5 109.98(12)
C11 C1 B4 122.13(12)
C2 C1 B4 110.13(12)
B5 C1 B4 62.59(11)
C11 C1 B6 117.07(12)
C2 C1 B6 61.11(10)
B5 C1 B6 61.89(11)
B4 C1 B6 113.56(12)
C11 C1 B3 116.37(12)
C2 C1 B3 61.07(10)
B5 C1 B3 113.78(12)
B4 C1 B3 62.23(10)
B6 C1 B3 113.75(12)
C1 C2 B7 112.25(12)
C1 C2 B11 112.12(12)
B7 C2 B11 63.02(12)
C1 C2 B3 61.95(10)
B7 C2 B3 62.64(11)
B11 C2 B3 114.95(13)
C1 C2 B6 61.90(10)
B7 C2 B6 115.07(13)
B11 C2 B6 62.63(11)
B3 C2 B6 115.16(12)
C12 C11 C19 110.71(13)
C12 C11 C1 125.83(14)
C19 C11 C1 123.45(13)
C11 C12 C13 107.66(14)
C18 C13 C14 121.22(17)
C18 C13 C12 108.14(15)
C14 C13 C12 130.64(17)
C15 C14 C13 118.41(19)
C16 C15 C14 120.41(18)
C15 C16 C17 121.45(18)
C16 C17 C18 118.4(2)
C13 C18 C17 120.14(17)
C13 C18 C19 109.22(14)
C17 C18 C19 130.64(17)
C11 C19 C18 104.26(14)
C2 B3 C1 56.98(9)
C2 B3 B8 104.50(13)
C1 B3 B8 105.07(13)
C2 B3 B7 58.20(10)
C1 B3 B7 104.69(13)
B8 B3 B7 60.48(11)
C2 B3 B4 103.85(13)
C1 B3 B4 58.36(10)
B8 B3 B4 60.22(11)
B7 B3 B4 108.09(13)
C1 B4 B9 104.94(13)
C1 B4 B8 105.20(12)
B9 B4 B8 60.46(12)
C1 B4 B5 58.62(9)
B9 B4 B5 60.00(11)
B8 B4 B5 108.44(13)
C1 B4 B3 59.41(9)
B9 B4 B3 107.80(13)
B8 B4 B3 59.35(11)
B5 B4 B3 108.24(12)
C1 B5 B6 59.63(10)
C1 B5 B9 104.94(13)
B6 B5 B9 107.92(13)
C1 B5 B4 58.79(10)
B6 B5 B4 108.61(13)
B9 B5 B4 59.83(11)
C1 B5 B10 105.42(13)
B6 B5 B10 59.60(11)
B9 B5 B10 60.24(11)
B4 B5 B10 108.28(14)
C2 B6 C1 57.00(9)
C2 B6 B10 104.36(14)
C1 B6 B10 105.31(13)
C2 B6 B5 104.02(12)
C1 B6 B5 58.48(10)
B10 B6 B5 60.60(11)
C2 B6 B11 58.21(11)
C1 B6 B11 104.65(13)
B10 B6 B11 60.05(12)
B5 B6 B11 108.09(13)
C2 B7 B3 59.16(10)
C2 B7 B12 104.39(14)
B3 B7 B12 107.97(13)
C2 B7 B11 58.51(11)
B3 B7 B11 108.38(13)
B12 B7 B11 59.93(12)
C2 B7 B8 104.35(13)
B3 B7 B8 59.33(11)
B12 B7 B8 60.41(12)
B11 B7 B8 108.19(14)
B3 B8 B4 60.43(10)
B3 B8 B7 60.19(11)
B4 B8 B7 108.03(13)
B3 B8 B9 108.00(13)
B4 B8 B9 59.64(11)
B7 B8 B9 107.29(14)
B3 B8 B12 108.07(13)
B4 B8 B12 107.57(14)
B7 B8 B12 59.67(11)
B9 B8 B12 59.63(12)
B4 B9 B5 60.17(11)
B4 B9 B12 108.30(14)
B5 B9 B12 108.25(14)
B4 B9 B10 108.46(13)
B5 B9 B10 60.12(11)
B12 B9 B10 60.22(12)
B4 B9 B8 59.90(11)
B5 B9 B8 108.13(13)
B12 B9 B8 60.29(12)
B10 B9 B8 108.52(14)
B6 B10 B11 60.28(11)
B6 B10 B5 59.80(10)
B11 B10 B5 107.64(13)
B6 B10 B9 107.61(13)
B11 B10 B9 107.38(14)
B5 B10 B9 59.64(11)
B6 B10 B12 108.08(14)
B11 B10 B12 59.81(12)
B5 B10 B12 107.46(14)
B9 B10 B12 59.69(12)
C2 B11 B10 104.79(13)
C2 B11 B12 104.44(13)
B10 B11 B12 60.52(11)
C2 B11 B6 59.16(10)
B10 B11 B6 59.67(11)
B12 B11 B6 108.16(13)
C2 B11 B7 58.47(11)
B10 B11 B7 108.62(14)
B12 B11 B7 60.03(11)
B6 B11 B7 108.46(13)
B11 B12 B7 60.04(11)
B11 B12 B9 107.58(14)
B7 B12 B9 107.84(13)
B11 B12 B10 59.66(12)
B7 B12 B10 107.95(14)
B9 B12 B10 60.09(12)
B11 B12 B8 107.89(13)
B7 B12 B8 59.92(11)
B9 B12 B8 60.08(12)
B10 B12 B8 108.25(14)

loop_
_geom_bond_atom_site_label_1
_geom_bond_atom_site_label_2
_geom_bond_distance
C1 C11 1.489(2)
C1 C2 1.645(2)
C1 B5 1.710(2)
C1 B4 1.713(2)
C1 B6 1.731(2)
C1 B3 1.732(2)
C2 B7 1.700(2)
C2 B11 1.700(2)
C2 B3 1.717(2)
C2 B6 1.718(3)
C11 C12 1.387(2)
C11 C19 1.450(2)
C12 C13 1.474(2)
C13 C18 1.383(2)
C13 C14 1.391(2)
C14 C15 1.386(3)
C15 C16 1.375(3)
C16 C17 1.389(3)
C17 C18 1.390(2)
C18 C19 1.496(2)
B3 B8 1.761(3)
B3 B7 1.776(3)
B3 B4 1.780(3)
B4 B9 1.772(3)
B4 B8 1.776(3)
B4 B5 1.778(3)
B5 B6 1.769(3)
B5 B9 1.775(3)
B5 B10 1.783(3)
B6 B10 1.765(3)
B6 B11 1.776(3)
B7 B12 1.777(3)
B7 B11 1.777(3)
B7 B8 1.781(3)
B8 B9 1.786(3)
B8 B12 1.790(3)
B9 B12 1.778(3)
B9 B10 1.785(3)
B10 B11 1.772(3)
B10 B12 1.788(3)
B11 B12 1.775(3)
